data_2300244
loop_
_publ_author_name
'Stone, Kevin H.'
'Lapidus, Saul H.'
'Stephens, Peter W.'

_publ_section_title
;
 Implementation and use of robust refinement in powder diffraction in
 the presence of impurities
;
_journal_coeditor_code DB5058
_journal_issue 3
_journal_name_full 'Journal of Applied Crystallography'
_journal_page_first 385
_journal_page_last 391
_journal_paper_doi 10.1107/S0021889809008450
_journal_volume 42
_journal_year 2009
_chemical_formula_moiety 'C8 H9 N O2'
_chemical_formula_structural 'C8 H9 N O2'
_chemical_formula_sum 'C8 H9 N O2'
_chemical_formula_weight 151.16
_chemical_name_common acetaminophen
_space_group_crystal_system monoclinic
_space_group_IT_number 14
_space_group_name_Hall '-P 2yab'
_space_group_name_H-M_alt 'P 1 21/a 1'
_cell_angle_alpha 90
_cell_angle_beta 115.714(14)
_cell_angle_gamma 90
_cell_formula_units_Z 4
_cell_length_a 12.885(2)
_cell_length_b 9.3862(15)
_cell_length_c 7.1008(14)
_cell_volume 773.8(3)
_diffrn_radiation_monochromator 'double Si(111)'
_diffrn_radiation_wavelength 0.698291
_cod_data_source_file db5058.cif
_cod_data_source_block Acet_25%_Dual_Rietveld
_cod_depositor_comments
;
 Updating space group information.

 2018-07-31

The following automatic conversions were performed:
'_space_group_crystal_system' value 'Monoclinic' changed to 'monoclinic'
according to '/home/saulius/struct/CIF-dictionaries/cif_core.dic'
dictionary named 'cif_core.dic' version 2.4.1 from 2010-06-29.

Automatic conversion script
Id: cif_fix_enum 1527 2010-12-29 10:47:43Z saulius 
;
_cod_database_code 2300244

loop_
_space_group_symop_id
_space_group_symop_operation_xyz
1 x,y,z
2 -x+1/2,y+1/2,-z
3 -x,-y,-z
4 x+1/2,-y+1/2,z

loop_
_atom_site_type_symbol
_atom_site_label
_atom_site_fract_x
_atom_site_fract_y
_atom_site_fract_z
_atom_site_occupancy
C C1a 0.41931 0.332998 -0.1703312 1
C C2a 0.51508 0.350712 -0.2493177 1
C C3a 0.63707 0.282134 -0.1231241 1
C C4a 0.66329 0.195842 0.08205601 1
C C5a 0.56751 0.178128 0.1610425 1
C C6a 0.44553 0.246706 0.03484888 1
C C7a 0.27027 0.517896 -0.5141506 1
C C8a 0.13464 0.617263 -0.3545502 1
N N1a 0.31992 0.407763 -0.2796396 1
O O1a 0.69083 0.025016 0.0911118 1
O O2a 0.33709 0.489978 -0.5102863 1
H H1a 0.70975 0.998992 -0.0270076 1
H H2a 0.49839 0.405665 -0.3799829 1
H H3a 0.69806 0.293415 -0.1734252 1
H H5a 0.58421 0.123175 0.2917077 1
H H6a 0.38454 0.235425 0.08514999 1
H H8a 0.09846 0.708272 -0.4261826 1
H H8b 0.07735 0.542553 -0.3635311 1
H H8c 0.17931 0.627235 -0.1996905 1
H H9a 0.2846 0.418983 -0.1798615 1
